data_2212788
loop_
_publ_author_name
'B. Thimme Gowda'
'Sabine Foro'
'Hartmut Fuess '

_publ_section_title
;
 2,2,2-Trimethyl-<i>N</i>-(2,4,5-trichlorophenyl)acetamide
;
_journal_coeditor_code BT2283
_journal_issue 4
_journal_name_full 'Acta Crystallographica Section E'
_journal_page_first o1981
_journal_page_last o1982
_journal_paper_doi 10.1107/S1600536807013505
_journal_volume 63
_journal_year 2007
_chemical_formula_iupac 'C11 H12 Cl3 N1 O1'
_chemical_formula_moiety 'C11 H12 Cl3 N1 O1'
_chemical_formula_sum 'C11 H12 Cl3 N O'
_chemical_formula_weight 280.57
_chemical_name_systematic
;
2,2,2-Trimethyl-N-(2,4,5-trichlorophenyl)acetamide
;
_space_group_IT_number 62
_symmetry_cell_setting orthorhombic
_symmetry_space_group_name_Hall '-P 2ac 2n'
_symmetry_space_group_name_H-M 'P n m a'
_atom_sites_solution_hydrogens geom
_atom_sites_solution_primary direct
_atom_sites_solution_secondary difmap
_cell_angle_alpha 90.00
_cell_angle_beta 90.00
_cell_angle_gamma 90.00
_cell_formula_units_Z 4
_cell_length_a 18.831(2)
_cell_length_b 6.9610(7)
_cell_length_c 9.6196(4)
_cell_measurement_reflns_used 25
_cell_measurement_temperature 299(2)
_cell_measurement_theta_max 23.30
_cell_measurement_theta_min 9.42
_cell_volume 1260.96(19)
_computing_cell_refinement
;
CAD-4 EXPRESS
;
_computing_data_collection
;
CAD-4 EXPRESS (Nonius, 1996)
;
_computing_data_reduction 'REDU4 (Stoe & Cie, 1987)'
_computing_molecular_graphics 'PLATON (Spek, 2003)'
_computing_publication_material SHELXL97
_computing_structure_refinement 'SHELXL97 (Sheldrick, 1997)'
_computing_structure_solution 'SHELXS97 (Sheldrick, 1997)'
_diffrn_ambient_temperature 299(2)
_diffrn_measured_fraction_theta_full 1.000
_diffrn_measured_fraction_theta_max 1.000
_diffrn_measurement_device_type 'Enraf--Nonius CAD-4'
_diffrn_measurement_method \w/2\q
_diffrn_radiation_monochromator graphite
_diffrn_radiation_source 'fine-focus sealed tube'
_diffrn_radiation_type CuK\a
_diffrn_radiation_wavelength 1.54180
_diffrn_reflns_av_R_equivalents 0.0648
_diffrn_reflns_av_sigmaI/netI 0.0569
_diffrn_reflns_limit_h_max 22
_diffrn_reflns_limit_h_min -22
_diffrn_reflns_limit_k_max 8
_diffrn_reflns_limit_k_min 0
_diffrn_reflns_limit_l_max 0
_diffrn_reflns_limit_l_min -11
_diffrn_reflns_number 2408
_diffrn_reflns_theta_full 66.89
_diffrn_reflns_theta_max 66.89
_diffrn_reflns_theta_min 4.70
_diffrn_standards_decay_% 3.5
_diffrn_standards_interval_time 120
_diffrn_standards_number 3
_exptl_absorpt_coefficient_mu 6.406
_exptl_absorpt_correction_type none
_exptl_crystal_colour colourless
_exptl_crystal_density_diffrn 1.478
_exptl_crystal_density_method 'not measured'
_exptl_crystal_description prism
_exptl_crystal_F_000 576
_exptl_crystal_size_max 0.35
_exptl_crystal_size_mid 0.25
_exptl_crystal_size_min 0.25
_refine_diff_density_max 0.409
_refine_diff_density_min -0.275
_refine_ls_extinction_coef 0.0190(14)
_refine_ls_extinction_expression Fc^*^=kFc[1+0.001xFc^2^\l^3^/sin(2\q)]^-1/4^
_refine_ls_extinction_method SHELXL97
_refine_ls_goodness_of_fit_ref 1.097
_refine_ls_hydrogen_treatment constr
_refine_ls_matrix_type full
_refine_ls_number_parameters 95
_refine_ls_number_reflns 1225
_refine_ls_number_restraints 4
_refine_ls_restrained_S_all 1.095
_refine_ls_R_factor_all 0.0423
_refine_ls_R_factor_gt 0.0378
_refine_ls_shift/su_max 0.009
_refine_ls_shift/su_mean 0.001
_refine_ls_structure_factor_coef Fsqd
_refine_ls_weighting_details 'calc w=1/[\s^2^(Fo^2^)+(0.0568P)^2^+0.2968P] where P=(Fo^2^+2Fc^2^)/3'
_refine_ls_weighting_scheme calc
_refine_ls_wR_factor_gt 0.1032
_refine_ls_wR_factor_ref 0.1071
_reflns_number_gt 1090
_reflns_number_total 1225
_reflns_threshold_expression I>2\s(I)
_cod_data_source_file bt2283.cif
_cod_data_source_block I
_cod_database_code 2212788
_cod_database_fobs_code 2212788

loop_
_symmetry_equiv_pos_as_xyz
'x, y, z'
'-x+1/2, -y, z+1/2'
'x+1/2, -y+1/2, -z+1/2'
'-x, y+1/2, -z'
'-x, -y, -z'
'x-1/2, y, -z-1/2'
'-x-1/2, y-1/2, z-1/2'
'x, -y-1/2, z'

loop_
_atom_site_type_symbol
_atom_site_label
_atom_site_fract_x
_atom_site_fract_y
_atom_site_fract_z
_atom_site_U_iso_or_equiv
_atom_site_adp_type
_atom_site_calc_flag
_atom_site_refinement_flags
_atom_site_occupancy
C C1 0.17347(13) 0.0712(4) 0.4224(3) 0.0663(7) Uani d . 1
H H1A 0.2016 -0.0414 0.4055 0.080 Uiso calc R 1
H H1B 0.1324 0.0693 0.3633 0.080 Uiso calc R 1
H H1C 0.1587 0.0731 0.5179 0.080 Uiso calc R 1
C C2 0.2402(2) 0.2500 0.2374(3) 0.0742(12) Uani d SD 1
H H2A 0.1998 0.2500 0.1791 0.089 Uiso d SR 1
H H2B 0.26801 0.36260 0.21851 0.089 Uiso d R 1
C C3 0.21746(15) 0.2500 0.3914(3) 0.0461(7) Uani d S 1
C C4 0.27977(14) 0.2500 0.4928(3) 0.0415(6) Uani d S 1
C C7 0.41182(13) 0.2500 0.5015(2) 0.0352(6) Uani d S 1
C C8 0.42059(13) 0.2500 0.6450(3) 0.0364(6) Uani d S 1
H H8 0.3810 0.2500 0.7027 0.044 Uiso calc SR 1
C C9 0.48795(14) 0.2500 0.7026(3) 0.0370(6) Uani d S 1
C C10 0.54779(13) 0.2500 0.6185(3) 0.0402(6) Uani d S 1
C C11 0.53956(14) 0.2500 0.4766(3) 0.0436(6) Uani d S 1
H H11 0.5793 0.2500 0.4194 0.052 Uiso calc SR 1
C C12 0.47278(14) 0.2500 0.4190(3) 0.0387(6) Uani d S 1
N N6 0.34534(12) 0.2500 0.4360(2) 0.0435(6) Uani d S 1
H H6N 0.3465 0.2500 0.3466 0.052 Uiso calc SR 1
O O5 0.27073(11) 0.2500 0.6174(2) 0.0751(9) Uani d S 1
Cl Cl13 0.46482(4) 0.2500 0.23926(7) 0.0569(3) Uani d S 1
Cl Cl14 0.63235(3) 0.2500 0.68848(9) 0.0606(3) Uani d S 1
Cl Cl15 0.49593(4) 0.2500 0.88142(7) 0.0545(3) Uani d S 1

loop_
_atom_site_aniso_label
_atom_site_aniso_U_11
_atom_site_aniso_U_22
_atom_site_aniso_U_33
_atom_site_aniso_U_12
_atom_site_aniso_U_13
_atom_site_aniso_U_23
C1 0.0567(13) 0.0697(15) 0.0725(14) -0.0139(11) -0.0137(12) -0.0051(12)
C2 0.0534(19) 0.130(4) 0.0395(16) 0.000 -0.0126(15) 0.000
C3 0.0344(13) 0.0640(18) 0.0400(14) 0.000 -0.0073(11) 0.000
C4 0.0360(13) 0.0551(15) 0.0334(13) 0.000 -0.0009(11) 0.000
C7 0.0327(12) 0.0411(12) 0.0318(12) 0.000 0.0025(10) 0.000
C8 0.0304(11) 0.0468(13) 0.0318(12) 0.000 0.0059(10) 0.000
C9 0.0351(12) 0.0436(13) 0.0323(12) 0.000 -0.0003(10) 0.000
C10 0.0301(12) 0.0446(14) 0.0459(15) 0.000 0.0013(11) 0.000
C11 0.0339(12) 0.0493(14) 0.0477(15) 0.000 0.0136(12) 0.000
C12 0.0410(13) 0.0424(13) 0.0328(12) 0.000 0.0086(11) 0.000
N6 0.0340(10) 0.0690(15) 0.0275(10) 0.000 0.0001(9) 0.000
O5 0.0349(10) 0.155(3) 0.0348(11) 0.000 -0.0005(8) 0.000
Cl13 0.0631(5) 0.0771(5) 0.0306(4) 0.000 0.0124(3) 0.000
Cl14 0.0299(4) 0.0803(6) 0.0717(6) 0.000 -0.0048(3) 0.000
Cl15 0.0477(5) 0.0818(6) 0.0339(4) 0.000 -0.0062(3) 0.000

loop_
_atom_type_symbol
_atom_type_description
_atom_type_scat_dispersion_real
_atom_type_scat_dispersion_imag
_atom_type_scat_source
C C 0.0181 0.0091 'International Tables Vol C Tables 4.2.6.8 and 6.1.1.4'
H H 0.0000 0.0000 'International Tables Vol C Tables 4.2.6.8 and 6.1.1.4'
N N 0.0311 0.0180 'International Tables Vol C Tables 4.2.6.8 and 6.1.1.4'
O O 0.0492 0.0322 'International Tables Vol C Tables 4.2.6.8 and 6.1.1.4'
Cl Cl 0.3639 0.7018 'International Tables Vol C Tables 4.2.6.8 and 6.1.1.4'

loop_
_geom_angle_atom_site_label_1
_geom_angle_atom_site_label_2
_geom_angle_atom_site_label_3
_geom_angle_site_symmetry_1
_geom_angle_site_symmetry_3
_geom_angle
C3 C1 H1A . . 109.5
C3 C1 H1B . . 109.5
H1A C1 H1B . . 109.5
C3 C1 H1C . . 109.5
H1A C1 H1C . . 109.5
H1B C1 H1C . . 109.5
C3 C2 H2A . . 109.5
C3 C2 H2B . . 109.5
H2A C2 H2B . . 109.5
C1 C3 C1 . 8_565 109.5(3)
C1 C3 C4 . . 107.01(17)
C1 C3 C4 8_565 . 107.01(17)
C1 C3 C2 . . 109.82(18)
C1 C3 C2 8_565 . 109.82(18)
C4 C3 C2 . . 113.6(2)
O5 C4 N6 . . 122.0(3)
O5 C4 C3 . . 121.7(3)
N6 C4 C3 . . 116.4(2)
C8 C7 C12 . . 117.8(2)
C8 C7 N6 . . 123.5(2)
C12 C7 N6 . . 118.6(2)
C9 C8 C7 . . 120.4(2)
C9 C8 H8 . . 119.8
C7 C8 H8 . . 119.8
C8 C9 C10 . . 120.8(2)
C8 C9 Cl15 . . 118.6(2)
C10 C9 Cl15 . . 120.7(2)
C11 C10 C9 . . 119.2(2)
C11 C10 Cl14 . . 119.4(2)
C9 C10 Cl14 . . 121.4(2)
C10 C11 C12 . . 120.3(3)
C10 C11 H11 . . 119.9
C12 C11 H11 . . 119.9
C11 C12 C7 . . 121.5(3)
C11 C12 Cl13 . . 118.8(2)
C7 C12 Cl13 . . 119.7(2)
C4 N6 C7 . . 129.4(2)
C4 N6 H6N . . 115.3
C7 N6 H6N . . 115.3

loop_
_geom_bond_atom_site_label_1
_geom_bond_atom_site_label_2
_geom_bond_site_symmetry_2
_geom_bond_distance
C1 C3 . 1.524(3)
C1 H1A . 0.9600
C1 H1B . 0.9600
C1 H1C . 0.9600
C2 C3 . 1.542(4)
C2 H2A . 0.96
C2 H2B . 0.96
C3 C1 8_565 1.524(3)
C3 C4 . 1.526(4)
C4 O5 . 1.211(4)
C4 N6 . 1.350(4)
C7 C8 . 1.391(4)
C7 C12 . 1.396(4)
C7 N6 . 1.401(3)
C8 C9 . 1.384(4)
C8 H8 . 0.9300
C9 C10 . 1.387(4)
C9 Cl15 . 1.727(3)
C10 C11 . 1.373(4)
C10 Cl14 . 1.729(3)
C11 C12 . 1.375(4)
C11 H11 . 0.9300
C12 Cl13 . 1.735(3)
N6 H6N . 0.8600

loop_
_geom_hbond_atom_site_label_D
_geom_hbond_atom_site_label_H
_geom_hbond_atom_site_label_A
_geom_hbond_distance_DH
_geom_hbond_distance_HA
_geom_hbond_distance_DA
_geom_hbond_angle_DHA
N6 H6N Cl13 0.86 2.46 2.940(2) 116.3

loop_
_geom_torsion_atom_site_label_1
_geom_torsion_atom_site_label_2
_geom_torsion_atom_site_label_3
_geom_torsion_atom_site_label_4
_geom_torsion_site_symmetry_1
_geom_torsion
C1 C3 C4 O5 . -58.62(17)
C1 C3 C4 O5 8_565 58.62(17)
C2 C3 C4 O5 . 180.0
C1 C3 C4 N6 . 121.38(17)
C1 C3 C4 N6 8_565 -121.38(17)
C2 C3 C4 N6 . 0.0
C12 C7 C8 C9 . 0.0
N6 C7 C8 C9 . 180.0
C7 C8 C9 C10 . 0.0
C7 C8 C9 Cl15 . 180.0
C8 C9 C10 C11 . 0.0
Cl15 C9 C10 C11 . 180.0
C8 C9 C10 Cl14 . 180.0
Cl15 C9 C10 Cl14 . 0.0
C9 C10 C11 C12 . 0.0
Cl14 C10 C11 C12 . 180.0
C10 C11 C12 C7 . 0.0
C10 C11 C12 Cl13 . 180.0
C8 C7 C12 C11 . 0.0
N6 C7 C12 C11 . 180.0
C8 C7 C12 Cl13 . 180.0
N6 C7 C12 Cl13 . 0.0
O5 C4 N6 C7 . 0.0
C3 C4 N6 C7 . 180.0
C8 C7 N6 C4 . 0.0
C12 C7 N6 C4 . 180.0
